data_2228798
loop_
_publ_author_name
'Shen, Xu-Ji'
'Liu, Shi-Yu'
'Jia, Pu'
'Wang, Shi-Xiang'
'Zheng, Xiao-Hui'

_publ_section_title
;
 (<i>E</i>)-Isopropyl 3-(3,4-dihydroxyphenyl)acrylate
;
_journal_coeditor_code LH5158
_journal_issue 1
_journal_name_full 'Acta Crystallographica Section E'
_journal_page_first o17
_journal_paper_doi 10.1107/S1600536810044272
_journal_volume 67
_journal_year 2011
_chemical_formula_iupac 'C12 H14 O4'
_chemical_formula_moiety 'C12 H14 O4'
_chemical_formula_sum 'C12 H14 O4'
_chemical_formula_weight 222.23
_chemical_melting_point 415
_chemical_name_systematic
;
(<i>E</i>)-Isopropyl 3-(3,4-dihydroxyphenyl)acrylate
;
_space_group_IT_number 2
_symmetry_cell_setting triclinic
_symmetry_space_group_name_Hall '-P 1'
_symmetry_space_group_name_H-M 'P -1'
_atom_sites_solution_hydrogens geom
_atom_sites_solution_primary direct
_atom_sites_solution_secondary difmap
_audit_creation_method SHELXL-97
_cell_angle_alpha 65.690(2)
_cell_angle_beta 89.370(3)
_cell_angle_gamma 81.018(3)
_cell_formula_units_Z 2
_cell_length_a 5.8830(14)
_cell_length_b 9.644(2)
_cell_length_c 11.428(3)
_cell_measurement_reflns_used 966
_cell_measurement_temperature 296(2)
_cell_measurement_theta_max 26.48
_cell_measurement_theta_min 2.35
_cell_volume 582.6(2)
_computing_cell_refinement 'SAINT (Bruker, 2009)'
_computing_data_collection 'APEX2 (Bruker, 2009)'
_computing_data_reduction 'SAINT (Bruker, 2009)'
_computing_molecular_graphics 'SHELXTL (Sheldrick, 2008)'
_computing_publication_material 'SHELXTL (Sheldrick, 2008)'
_computing_structure_refinement 'SHELXL97 (Sheldrick, 2008)'
_computing_structure_solution 'SHELXS97 (Sheldrick, 2008)'
_diffrn_ambient_temperature 296(2)
_diffrn_measured_fraction_theta_full 0.980
_diffrn_measured_fraction_theta_max 0.980
_diffrn_measurement_device_type 'Bruker APEXII CCD'
_diffrn_measurement_method '\f and \w'
_diffrn_radiation_monochromator graphite
_diffrn_radiation_source 'fine-focus sealed tube'
_diffrn_radiation_type MoK\a
_diffrn_radiation_wavelength 0.71073
_diffrn_reflns_av_R_equivalents 0.0146
_diffrn_reflns_av_sigmaI/netI 0.0278
_diffrn_reflns_limit_h_max 4
_diffrn_reflns_limit_h_min -7
_diffrn_reflns_limit_k_max 11
_diffrn_reflns_limit_k_min -11
_diffrn_reflns_limit_l_max 13
_diffrn_reflns_limit_l_min -13
_diffrn_reflns_number 2938
_diffrn_reflns_theta_full 25.10
_diffrn_reflns_theta_max 25.10
_diffrn_reflns_theta_min 1.96
_exptl_absorpt_coefficient_mu 0.095
_exptl_absorpt_correction_type none
_exptl_crystal_colour colorless
_exptl_crystal_density_diffrn 1.267
_exptl_crystal_density_method 'not measured'
_exptl_crystal_description block
_exptl_crystal_F_000 236
_exptl_crystal_size_max 0.31
_exptl_crystal_size_mid 0.27
_exptl_crystal_size_min 0.19
_refine_diff_density_max 0.156
_refine_diff_density_min -0.132
_refine_ls_extinction_coef 0.059(11)
_refine_ls_extinction_expression Fc^*^=kFc[1+0.001xFc^2^\l^3^/sin(2\q)]^-1/4^
_refine_ls_extinction_method 'SHELXL97 (Sheldrick, 2008)'
_refine_ls_goodness_of_fit_ref 1.045
_refine_ls_hydrogen_treatment constr
_refine_ls_matrix_type full
_refine_ls_number_parameters 150
_refine_ls_number_reflns 2042
_refine_ls_number_restraints 0
_refine_ls_restrained_S_all 1.045
_refine_ls_R_factor_all 0.0633
_refine_ls_R_factor_gt 0.0453
_refine_ls_shift/su_max 0.000
_refine_ls_shift/su_mean 0.000
_refine_ls_structure_factor_coef Fsqd
_refine_ls_weighting_details 'calc w=1/[\s^2^(Fo^2^)+(0.0822P)^2^+0.0498P] where P=(Fo^2^+2Fc^2^)/3'
_refine_ls_weighting_scheme calc
_refine_ls_wR_factor_gt 0.1301
_refine_ls_wR_factor_ref 0.1507
_reflns_number_gt 1436
_reflns_number_total 2042
_reflns_threshold_expression I>2\s(I)
_cod_data_source_file lh5158.cif
_cod_data_source_block I
_cod_database_code 2228798
_cod_database_fobs_code 2228798

loop_
_symmetry_equiv_pos_as_xyz
'x, y, z'
'-x, -y, -z'

loop_
_atom_site_type_symbol
_atom_site_label
_atom_site_fract_x
_atom_site_fract_y
_atom_site_fract_z
_atom_site_U_iso_or_equiv
_atom_site_adp_type
_atom_site_calc_flag
_atom_site_refinement_flags
_atom_site_occupancy
_atom_site_disorder_assembly
_atom_site_disorder_group
O O1 0.2370(2) -0.06896(13) 0.33802(11) 0.0681(4) Uani d . 1 . .
O O2 -0.0059(3) 0.11022(15) 0.18106(14) 0.0914(6) Uani d . 1 . .
O O3 0.3441(2) 0.87422(13) -0.01294(13) 0.0716(4) Uani d . 1 . .
H H3 0.2302 0.8794 -0.0562 0.107 Uiso calc R 1 . .
O O4 0.7644(2) 0.80457(15) 0.11324(14) 0.0808(5) Uani d . 1 . .
H H4 0.6907 0.8884 0.0653 0.121 Uiso calc R 1 . .
C C1 -0.0940(5) -0.1810(3) 0.4336(3) 0.1171(10) Uani d . 1 . .
H H1A -0.0341 -0.1952 0.5163 0.176 Uiso calc R 1 . .
H H1B -0.1815 -0.2610 0.4439 0.176 Uiso calc R 1 . .
H H1C -0.1918 -0.0823 0.3940 0.176 Uiso calc R 1 . .
C C2 0.1019(4) -0.1880(2) 0.34997(19) 0.0718(6) Uani d . 1 . .
H H2 0.0411 -0.1707 0.2647 0.086 Uiso calc R 1 . .
C C3 0.2645(4) -0.3381(2) 0.4062(2) 0.0847(7) Uani d . 1 . .
H H3A 0.3904 -0.3349 0.3515 0.127 Uiso calc R 1 . .
H H3B 0.1847 -0.4205 0.4132 0.127 Uiso calc R 1 . .
H H3C 0.3228 -0.3552 0.4900 0.127 Uiso calc R 1 . .
C C4 0.1664(3) 0.0739(2) 0.25094(17) 0.0612(5) Uani d . 1 . .
C C5 0.3170(3) 0.1807(2) 0.25085(17) 0.0631(5) Uani d . 1 . .
H H5 0.4498 0.1430 0.3053 0.076 Uiso calc R 1 . .
C C6 0.2693(3) 0.3291(2) 0.17549(16) 0.0585(5) Uani d . 1 . .
H H6 0.1344 0.3605 0.1232 0.070 Uiso calc R 1 . .
C C7 0.4000(3) 0.45108(19) 0.16300(15) 0.0539(5) Uani d . 1 . .
C C8 0.6149(3) 0.4221(2) 0.22568(17) 0.0606(5) Uani d . 1 . .
H H8 0.6797 0.3213 0.2795 0.073 Uiso calc R 1 . .
C C9 0.7324(3) 0.5406(2) 0.20894(17) 0.0639(5) Uani d . 1 . .
H H9 0.8752 0.5194 0.2522 0.077 Uiso calc R 1 . .
C C10 0.6403(3) 0.69140(19) 0.12826(16) 0.0582(5) Uani d . 1 . .
C C11 0.4264(3) 0.72247(19) 0.06532(15) 0.0550(5) Uani d . 1 . .
C C12 0.3083(3) 0.60347(18) 0.08283(15) 0.0550(5) Uani d . 1 . .
H H12 0.1645 0.6252 0.0403 0.066 Uiso calc R 1 . .

loop_
_atom_site_aniso_label
_atom_site_aniso_U_11
_atom_site_aniso_U_22
_atom_site_aniso_U_33
_atom_site_aniso_U_12
_atom_site_aniso_U_13
_atom_site_aniso_U_23
O1 0.0731(9) 0.0470(7) 0.0691(8) -0.0095(6) -0.0157(6) -0.0089(6)
O2 0.1011(12) 0.0557(8) 0.0969(10) -0.0118(8) -0.0444(9) -0.0104(8)
O3 0.0749(9) 0.0457(7) 0.0806(9) -0.0074(6) -0.0259(7) -0.0128(6)
O4 0.0724(9) 0.0577(8) 0.1017(11) -0.0153(7) -0.0234(8) -0.0204(8)
C1 0.0813(17) 0.0802(16) 0.167(3) -0.0154(13) 0.0211(17) -0.0286(17)
C2 0.0847(14) 0.0521(11) 0.0697(12) -0.0175(10) -0.0131(10) -0.0139(9)
C3 0.1079(18) 0.0533(11) 0.0819(14) -0.0073(11) 0.0031(12) -0.0192(10)
C4 0.0665(12) 0.0488(10) 0.0578(10) -0.0044(9) -0.0117(9) -0.0132(8)
C5 0.0617(11) 0.0536(11) 0.0644(11) -0.0074(9) -0.0098(9) -0.0153(9)
C6 0.0622(11) 0.0515(10) 0.0549(10) -0.0062(8) -0.0053(8) -0.0161(8)
C7 0.0561(10) 0.0501(10) 0.0515(9) -0.0055(8) -0.0005(7) -0.0180(8)
C8 0.0613(11) 0.0503(10) 0.0593(10) -0.0018(8) -0.0065(8) -0.0143(8)
C9 0.0550(10) 0.0594(11) 0.0686(11) -0.0038(9) -0.0117(9) -0.0196(9)
C10 0.0574(11) 0.0533(10) 0.0610(10) -0.0099(8) -0.0040(8) -0.0204(8)
C11 0.0593(10) 0.0459(9) 0.0537(9) -0.0051(8) -0.0066(8) -0.0157(8)
C12 0.0539(10) 0.0517(10) 0.0540(9) -0.0049(8) -0.0072(8) -0.0176(8)

loop_
_atom_type_symbol
_atom_type_description
_atom_type_scat_dispersion_real
_atom_type_scat_dispersion_imag
_atom_type_scat_source
C C 0.0033 0.0016 'International Tables Vol C Tables 4.2.6.8 and 6.1.1.4'
H H 0.0000 0.0000 'International Tables Vol C Tables 4.2.6.8 and 6.1.1.4'
O O 0.0106 0.0060 'International Tables Vol C Tables 4.2.6.8 and 6.1.1.4'

loop_
_geom_angle_atom_site_label_1
_geom_angle_atom_site_label_2
_geom_angle_atom_site_label_3
_geom_angle_site_symmetry_1
_geom_angle_site_symmetry_3
_geom_angle
_geom_angle_publ_flag
C4 O1 C2 . . 118.69(14) ?
C11 O3 H3 . . 109.5 ?
C10 O4 H4 . . 109.5 ?
C2 C1 H1A . . 109.5 ?
C2 C1 H1B . . 109.5 ?
H1A C1 H1B . . 109.5 ?
C2 C1 H1C . . 109.5 ?
H1A C1 H1C . . 109.5 ?
H1B C1 H1C . . 109.5 ?
O1 C2 C3 . . 106.18(17) ?
O1 C2 C1 . . 108.92(17) ?
C3 C2 C1 . . 112.69(18) ?
O1 C2 H2 . . 109.7 ?
C3 C2 H2 . . 109.7 ?
C1 C2 H2 . . 109.7 ?
C2 C3 H3A . . 109.5 ?
C2 C3 H3B . . 109.5 ?
H3A C3 H3B . . 109.5 ?
C2 C3 H3C . . 109.5 ?
H3A C3 H3C . . 109.5 ?
H3B C3 H3C . . 109.5 ?
O2 C4 O1 . . 123.04(17) ?
O2 C4 C5 . . 124.39(16) ?
O1 C4 C5 . . 112.57(15) ?
C6 C5 C4 . . 121.51(17) ?
C6 C5 H5 . . 119.2 ?
C4 C5 H5 . . 119.2 ?
C5 C6 C7 . . 128.67(18) ?
C5 C6 H6 . . 115.7 ?
C7 C6 H6 . . 115.7 ?
C8 C7 C12 . . 118.10(16) ?
C8 C7 C6 . . 122.98(16) ?
C12 C7 C6 . . 118.91(16) ?
C9 C8 C7 . . 120.69(17) ?
C9 C8 H8 . . 119.7 ?
C7 C8 H8 . . 119.7 ?
C8 C9 C10 . . 120.69(17) ?
C8 C9 H9 . . 119.7 ?
C10 C9 H9 . . 119.7 ?
O4 C10 C11 . . 122.00(15) ?
O4 C10 C9 . . 118.59(16) ?
C11 C10 C9 . . 119.41(16) ?
O3 C11 C12 . . 123.54(15) ?
O3 C11 C10 . . 116.67(15) ?
C12 C11 C10 . . 119.79(15) ?
C11 C12 C7 . . 121.31(16) ?
C11 C12 H12 . . 119.3 ?
C7 C12 H12 . . 119.3 ?

loop_
_geom_bond_atom_site_label_1
_geom_bond_atom_site_label_2
_geom_bond_site_symmetry_2
_geom_bond_distance
_geom_bond_publ_flag
O1 C4 . 1.327(2) ?
O1 C2 . 1.457(2) ?
O2 C4 . 1.210(2) ?
O3 C11 . 1.3735(19) ?
O3 H3 . 0.8200 ?
O4 C10 . 1.358(2) ?
O4 H4 . 0.8200 ?
C1 C2 . 1.500(3) ?
C1 H1A . 0.9600 ?
C1 H1B . 0.9600 ?
C1 H1C . 0.9600 ?
C2 C3 . 1.496(3) ?
C2 H2 . 0.9800 ?
C3 H3A . 0.9600 ?
C3 H3B . 0.9600 ?
C3 H3C . 0.9600 ?
C4 C5 . 1.459(3) ?
C5 C6 . 1.317(2) ?
C5 H5 . 0.9300 ?
C6 C7 . 1.462(2) ?
C6 H6 . 0.9300 ?
C7 C8 . 1.391(3) ?
C7 C12 . 1.395(2) ?
C8 C9 . 1.372(3) ?
C8 H8 . 0.9300 ?
C9 C10 . 1.386(2) ?
C9 H9 . 0.9300 ?
C10 C11 . 1.384(2) ?
C11 C12 . 1.377(2) ?
C12 H12 . 0.9300 ?

loop_
_geom_hbond_atom_site_label_D
_geom_hbond_atom_site_label_H
_geom_hbond_atom_site_label_A
_geom_hbond_site_symmetry_A
_geom_hbond_distance_DH
_geom_hbond_distance_HA
_geom_hbond_distance_DA
_geom_hbond_angle_DHA
_geom_hbond_publ_flag
O3 H3 O2 2_565 0.82 1.916 2.725(2) 168.96 yes
O4 H4 O3 2_675 0.82 2.090 2.792(2) 143.34 yes
O4 H4 O3 1_555 0.82 2.281 2.721(2) 114.13 yes

loop_
_geom_torsion_atom_site_label_1
_geom_torsion_atom_site_label_2
_geom_torsion_atom_site_label_3
_geom_torsion_atom_site_label_4
_geom_torsion_site_symmetry_1
_geom_torsion_site_symmetry_2
_geom_torsion_site_symmetry_3
_geom_torsion_site_symmetry_4
_geom_torsion
_geom_torsion_publ_flag
C4 O1 C2 C3 . . . . 155.38(16) ?
C4 O1 C2 C1 . . . . -83.0(2) ?
C2 O1 C4 O2 . . . . 0.3(3) ?
C2 O1 C4 C5 . . . . 179.43(15) ?
O2 C4 C5 C6 . . . . 2.5(3) ?
O1 C4 C5 C6 . . . . -176.64(16) ?
C4 C5 C6 C7 . . . . -179.87(16) ?
C5 C6 C7 C8 . . . . 5.7(3) ?
C5 C6 C7 C12 . . . . -175.59(17) ?
C12 C7 C8 C9 . . . . 0.1(3) ?
C6 C7 C8 C9 . . . . 178.84(17) ?
C7 C8 C9 C10 . . . . -0.6(3) ?
C8 C9 C10 O4 . . . . -179.05(16) ?
C8 C9 C10 C11 . . . . 0.8(3) ?
O4 C10 C11 O3 . . . . -0.4(3) ?
C9 C10 C11 O3 . . . . 179.78(16) ?
O4 C10 C11 C12 . . . . 179.41(17) ?
C9 C10 C11 C12 . . . . -0.4(3) ?
O3 C11 C12 C7 . . . . 179.71(14) ?
C10 C11 C12 C7 . . . . -0.1(3) ?
C8 C7 C12 C11 . . . . 0.2(3) ?
C6 C7 C12 C11 . . . . -178.53(15) ?

loop_
_cod_related_entry_id
_cod_related_entry_database
_cod_related_entry_code
1 ChemSpider 8189372
